data_7223605
loop_
_publ_author_name
'Ge, Feijie'
'Dan, Yi'
'Al-Khafaji, Yahya'
'Prior, Timothy J.'
'Jiang, Long'
'Elsegood, Mark Robert James'
'Redshaw, Carl'

_publ_section_title
;
 Vanadyl phenolate complexes for ring opening homo- and co-polymerisation
 of &#xF065;epsilon-caprolactone, L-lactide and rac-lactide
;
_journal_name_full 'RSC Adv.'
_journal_paper_doi 10.1039/C5RA24816G
_journal_year 2015
_chemical_formula_moiety
;
'C86 H112 Cl2 N6 O4 V2' 
;
_chemical_formula_sum 'C86 H112 Cl2 N6 O4 V2'
_chemical_formula_weight 1466.59
_space_group_crystal_system monoclinic
_space_group_IT_number 14
_space_group_name_Hall '-P 2yn'
_space_group_name_H-M_alt 'P 1 21/n 1'
_symmetry_space_group_name_Hall '-P 2yn'
_symmetry_space_group_name_H-M 'P 1 21/n 1'
_atom_sites_solution_hydrogens geom
_audit_creation_method SHELXL-2014/7
_audit_update_record
;
2015-06-02 deposited with the CCDC.
2015-12-18 downloaded from the CCDC.
;
_cell_angle_alpha 90
_cell_angle_beta 96.0750(10)
_cell_angle_gamma 90
_cell_formula_units_Z 2
_cell_length_a 10.6773(7)
_cell_length_b 18.5913(13)
_cell_length_c 21.2520(15)
_cell_measurement_reflns_used 6499
_cell_measurement_temperature 100(2)
_cell_measurement_theta_max 27.5
_cell_measurement_theta_min 1.9
_cell_volume 4194.9(5)
_computing_cell_refinement
;
CrysAlisPro, Agilent Technologies,
Version 1.171.37.35 (release 13-08-2014 CrysAlis171 .NET)
(compiled Aug 13 2014,18:06:01)
;
_computing_data_collection
;
CrysAlisPro, Agilent Technologies,
Version 1.171.37.35 (release 13-08-2014 CrysAlis171 .NET)
(compiled Aug 13 2014,18:06:01)
;
_computing_data_reduction
;
CrysAlisPro, Agilent Technologies,
Version 1.171.37.35 (release 13-08-2014 CrysAlis171 .NET)
(compiled Aug 13 2014,18:06:01)
;
_computing_structure_refinement 'SHELXL-2014/7 (Sheldrick, 2014)'
_computing_structure_solution SHELXS-2013
_diffrn_ambient_temperature 100(2)
_diffrn_detector_area_resol_mean 28.5714
_diffrn_measured_fraction_theta_full 1.000
_diffrn_measured_fraction_theta_max 0.994
_diffrn_measurement_device_type
;
Rigaku Saturn724+ (2x2 bin mode)
;
_diffrn_measurement_method 'profile data from \w-scans'
_diffrn_radiation_type MoK\a
_diffrn_radiation_wavelength 0.71073
_diffrn_reflns_av_R_equivalents 0.0798
_diffrn_reflns_av_unetI/netI 0.0268
_diffrn_reflns_laue_measured_fraction_full 1.000
_diffrn_reflns_laue_measured_fraction_max 0.994
_diffrn_reflns_limit_h_max 12
_diffrn_reflns_limit_h_min -13
_diffrn_reflns_limit_k_max 24
_diffrn_reflns_limit_k_min -24
_diffrn_reflns_limit_l_max 27
_diffrn_reflns_limit_l_min -27
_diffrn_reflns_number 14230
_diffrn_reflns_point_group_measured_fraction_full 1.000
_diffrn_reflns_point_group_measured_fraction_max 0.994
_diffrn_reflns_theta_full 25.242
_diffrn_reflns_theta_max 27.609
_diffrn_reflns_theta_min 1.927
_diffrn_source 'Enhance (Mo) X-ray Source'
_exptl_absorpt_coefficient_mu 0.337
_exptl_absorpt_correction_T_max 1.00000
_exptl_absorpt_correction_T_min 0.75428
_exptl_absorpt_correction_type multi-scan
_exptl_absorpt_process_details
;
CrysAlisPro, Agilent Technologies,
Version 1.171.37.35 (release 13-08-2014 CrysAlis171 .NET)
(compiled Aug 13 2014,18:06:01)
Empirical absorption correction using spherical harmonics,
 implemented in SCALE3 ABSPACK scaling algorithm.
;
_exptl_crystal_colour red
_exptl_crystal_density_diffrn 1.161
_exptl_crystal_description rod
_exptl_crystal_F_000 1564
_exptl_crystal_size_max 0.200
_exptl_crystal_size_mid 0.030
_exptl_crystal_size_min 0.030
_refine_diff_density_max 0.808
_refine_diff_density_min -0.535
_refine_diff_density_rms 0.086
_refine_ls_extinction_method none
_refine_ls_goodness_of_fit_ref 1.109
_refine_ls_hydrogen_treatment constr
_refine_ls_matrix_type full
_refine_ls_number_parameters 453
_refine_ls_number_reflns 14230
_refine_ls_number_restraints 30
_refine_ls_restrained_S_all 1.122
_refine_ls_R_factor_all 0.0869
_refine_ls_R_factor_gt 0.0736
_refine_ls_shift/su_max 0.000
_refine_ls_shift/su_mean 0.000
_refine_ls_structure_factor_coef Fsqd
_refine_ls_weighting_details 'w=1/[\s^2^(Fo^2^)+(0.0830P)^2^+7.3268P] where P=(Fo^2^+2Fc^2^)/3'
_refine_ls_weighting_scheme calc
_refine_ls_wR_factor_gt 0.1837
_refine_ls_wR_factor_ref 0.1911
_reflns_Friedel_coverage 0.000
_reflns_number_gt 12276
_reflns_number_total 14230
_reflns_threshold_expression 'I > 2\s(I)'
_cod_data_source_file c5ra24816g2.cif
_cod_data_source_block 8
_cod_database_code 7223605
_shelx_shelxl_version_number 2014/7
_shelx_space_group_comment
;
The symmetry employed for this shelxl refinement is uniquely defined
by the following loop, which should always be used as a source of
symmetry information in preference to the above space-group names.
They are only intended as comments.
;
_shelx_estimated_absorpt_t_min 0.936
_shelx_estimated_absorpt_t_max 0.990

loop_
_space_group_symop_operation_xyz
'x, y, z'
'-x+1/2, y+1/2, -z+1/2'
'-x, -y, -z'
'x-1/2, -y-1/2, z-1/2'

loop_
_atom_site_label
_atom_site_type_symbol
_atom_site_fract_x
_atom_site_fract_y
_atom_site_fract_z
_atom_site_U_iso_or_equiv
_atom_site_adp_type
_atom_site_occupancy
_atom_site_site_symmetry_order
_atom_site_calc_flag
_atom_site_refinement_flags_posn
_atom_site_refinement_flags_adp
_atom_site_refinement_flags_occupancy
_atom_site_disorder_assembly
_atom_site_disorder_group
V1 V 0.42412(6) 0.17002(3) 0.15079(3) 0.02177(15) Uani 1 1 d . . . . .
Cl1 Cl 0.60754(9) 0.21843(6) 0.19411(5) 0.0348(2) Uani 1 1 d . . . . .
O1 O 0.3726(2) 0.08215(13) 0.17537(12) 0.0213(5) Uani 1 1 d . . . . .
O2 O 0.3541(2) 0.19280(13) 0.07092(11) 0.0196(5) Uani 1 1 d . . . . .
N1 N 0.3338(3) 0.22073(17) 0.19261(15) 0.0239(6) Uani 1 1 d . . . . .
C20 C 0.1339(3) 0.17622(18) 0.07282(15) 0.0172(6) Uani 1 1 d . . . . .
C6 C 0.1499(3) 0.07754(17) 0.15725(16) 0.0178(6) Uani 1 1 d . . . . .
C5 C 0.0338(3) 0.06760(18) 0.18067(16) 0.0191(7) Uani 1 1 d . . . . .
H5 H -0.0412 0.0739 0.1529 0.023 Uiso 1 1 calc R U . . .
C15 C 0.1553(3) 0.09576(18) 0.08793(16) 0.0177(7) Uani 1 1 d . . . . .
H15 H 0.2434 0.0850 0.0789 0.021 Uiso 1 1 calc R U . . .
C21 C 0.0145(3) 0.20548(19) 0.06919(17) 0.0223(7) Uani 1 1 d . . . . .
H21 H -0.0532 0.1765 0.0801 0.027 Uiso 1 1 calc R U . . .
C19 C 0.2349(3) 0.22053(19) 0.06037(16) 0.0188(7) Uani 1 1 d . . . . .
C23 C 0.0913(3) 0.31675(19) 0.03343(17) 0.0224(7) Uani 1 1 d . . . . .
H23 H 0.0753 0.3645 0.0188 0.027 Uiso 1 1 calc R U . . .
N2 N 0.5503(3) 0.10087(19) 0.09569(16) 0.0293(7) Uani 1 1 d . . . . .
C3 C 0.1366(4) 0.0385(2) 0.28200(17) 0.0252(8) Uani 1 1 d . . . . .
H3 H 0.1314 0.0246 0.3247 0.030 Uiso 1 1 calc R U . . .
C17 C 0.0475(3) -0.02408(19) 0.05892(16) 0.0207(7) Uani 1 1 d . . . . .
H17 H 0.0800 -0.0416 0.0994 0.025 Uiso 1 1 calc R U . . .
C16 C 0.0696(3) 0.04753(18) 0.04322(16) 0.0169(6) Uani 1 1 d . . . . .
C24 C 0.2144(3) 0.29132(19) 0.03709(16) 0.0203(7) Uani 1 1 d . . . . .
C22 C -0.0098(3) 0.2763(2) 0.04999(18) 0.0253(8) Uani 1 1 d . . . . .
C7 C 0.3767(4) 0.0356(2) 0.30838(19) 0.0324(9) Uani 1 1 d . . . . .
C2 C 0.2553(3) 0.0471(2) 0.26240(17) 0.0230(7) Uani 1 1 d . . . . .
C29 C 0.3234(3) 0.3379(2) 0.01682(17) 0.0235(7) Uani 1 1 d . . . . .
C11 C -0.1037(4) 0.0409(2) 0.26926(18) 0.0293(9) Uani 1 1 d . . . . .
C31 C 0.4154(4) 0.3577(2) 0.07447(19) 0.0302(8) Uani 1 1 d . . . . .
H31A H 0.3705 0.3846 0.1048 0.045 Uiso 1 1 calc R U . . .
H31B H 0.4833 0.3875 0.0609 0.045 Uiso 1 1 calc R U . . .
H31C H 0.4510 0.3138 0.0945 0.045 Uiso 1 1 calc R U . . .
C4 C 0.0242(3) 0.04878(19) 0.24346(17) 0.0211(7) Uani 1 1 d . . . . .
C60 C 0.6117(4) 0.0633(3) 0.0698(2) 0.0342(9) Uani 1 1 d . . . . .
C18 C 0.0208(3) 0.07032(19) -0.01684(16) 0.0203(7) Uani 1 1 d . . . . .
H18 H 0.0345 0.1185 -0.0293 0.024 Uiso 1 1 calc R U . . .
C1 C 0.2598(3) 0.06930(19) 0.19873(17) 0.0204(7) Uani 1 1 d . . . . .
C30 C 0.3937(4) 0.2969(2) -0.03213(19) 0.0319(9) Uani 1 1 d . . . . .
H30A H 0.4624 0.3269 -0.0447 0.048 Uiso 1 1 calc R U . . .
H30B H 0.3350 0.2858 -0.0694 0.048 Uiso 1 1 calc R U . . .
H30C H 0.4285 0.2521 -0.0133 0.048 Uiso 1 1 calc R U . . .
C45 C 0.1705(4) 0.2383(2) 0.2615(2) 0.0383(10) Uani 1 1 d . . . . .
H45 H 0.1328 0.1936 0.2489 0.046 Uiso 1 1 calc R U . . .
C41 C 0.3289(4) 0.3296(2) 0.25126(19) 0.0305(8) Uani 1 1 d . . . . .
H41 H 0.3995 0.3469 0.2320 0.037 Uiso 1 1 calc R U . . .
C40 C 0.2766(4) 0.2628(2) 0.23428(18) 0.0265(8) Uani 1 1 d . . . . .
C32 C 0.2733(4) 0.4086(2) -0.01551(19) 0.0300(8) Uani 1 1 d . . . . .
H32A H 0.2314 0.4374 0.0147 0.045 Uiso 1 1 calc R U . . .
H32B H 0.2131 0.3971 -0.0522 0.045 Uiso 1 1 calc R U . . .
H32C H 0.3438 0.4359 -0.0295 0.045 Uiso 1 1 calc R U . . .
C9 C 0.4667(4) -0.0166(3) 0.2796(2) 0.0441(12) Uani 1 1 d . . . . .
H9A H 0.4274 -0.0642 0.2749 0.066 Uiso 1 1 calc R U . . .
H9B H 0.5455 -0.0201 0.3076 0.066 Uiso 1 1 calc R U . . .
H9C H 0.4843 0.0012 0.2381 0.066 Uiso 1 1 calc R U . . .
C12 C -0.1106(5) -0.0273(4) 0.3066(4) 0.100(3) Uani 1 1 d . . . . .
H12A H -0.0404 -0.0289 0.3402 0.151 Uiso 1 1 calc R U . . .
H12B H -0.1905 -0.0288 0.3254 0.151 Uiso 1 1 calc R U . . .
H12C H -0.1056 -0.0688 0.2785 0.151 Uiso 1 1 calc R U . . .
C10 C 0.3459(4) 0.0015(3) 0.3711(2) 0.0412(11) Uani 1 1 d . . . . .
H10A H 0.2916 0.0341 0.3922 0.062 Uiso 1 1 calc R U . . .
H10B H 0.4241 -0.0069 0.3985 0.062 Uiso 1 1 calc R U . . .
H10C H 0.3023 -0.0443 0.3622 0.062 Uiso 1 1 calc R U . . .
C43 C 0.1740(5) 0.3462(2) 0.3256(2) 0.0391(10) Uani 1 1 d . . . . .
C13 C -0.2135(4) 0.0428(3) 0.2171(2) 0.0454(12) Uani 1 1 d . . . . .
H13A H -0.2096 0.0872 0.1926 0.068 Uiso 1 1 calc R U . . .
H13B H -0.2083 0.0012 0.1892 0.068 Uiso 1 1 calc R U . . .
H13C H -0.2932 0.0412 0.2361 0.068 Uiso 1 1 calc R U . . .
C44 C 0.1211(5) 0.2801(3) 0.3070(2) 0.0445(11) Uani 1 1 d . . . . .
H44 H 0.0499 0.2632 0.3259 0.053 Uiso 1 1 calc R U . . .
C8 C 0.4407(5) 0.1083(3) 0.3232(2) 0.0473(13) Uani 1 1 d . . . . .
H8A H 0.4661 0.1293 0.2842 0.071 Uiso 1 1 calc R U . . .
H8B H 0.5152 0.1014 0.3537 0.071 Uiso 1 1 calc R U . . .
H8C H 0.3817 0.1408 0.3413 0.071 Uiso 1 1 calc R U . . .
C42 C 0.2774(4) 0.3706(2) 0.2962(2) 0.0357(9) Uani 1 1 d . . . . .
H42 H 0.3128 0.4163 0.3075 0.043 Uiso 1 1 calc R U . . .
C25 C -0.1430(4) 0.3073(2) 0.0490(3) 0.0416(11) Uani 1 1 d D . . . .
C14 C -0.1218(6) 0.1066(4) 0.3119(3) 0.080(2) Uani 1 1 d . . . . .
H14A H -0.1171 0.1508 0.2873 0.120 Uiso 1 1 calc R U . . .
H14B H -0.2042 0.1036 0.3281 0.120 Uiso 1 1 calc R U . . .
H14C H -0.0554 0.1069 0.3475 0.120 Uiso 1 1 calc R U . . .
C61 C 0.6916(5) 0.0147(3) 0.0373(3) 0.0539(14) Uani 1 1 d . . . . .
H61A H 0.7725 0.0381 0.0330 0.081 Uiso 1 1 calc R U . . .
H61B H 0.6498 0.0031 -0.0048 0.081 Uiso 1 1 calc R U . . .
H61C H 0.7060 -0.0297 0.0619 0.081 Uiso 1 1 calc R U . . .
C46 C 0.1197(6) 0.3903(3) 0.3763(3) 0.0541(14) Uani 1 1 d . . . . .
H46A H 0.1679 0.4350 0.3835 0.081 Uiso 1 1 calc R U . . .
H46B H 0.0315 0.4019 0.3625 0.081 Uiso 1 1 calc R U . . .
H46C H 0.1245 0.3626 0.4158 0.081 Uiso 1 1 calc R U . . .
C26A C -0.1628(7) 0.3198(5) 0.1221(3) 0.0563(11) Uiso 0.736(7) 1 d D U P A 1
H26A H -0.0990 0.3534 0.1411 0.085 Uiso 0.736(7) 1 calc R U P A 1
H26B H -0.2469 0.3397 0.1251 0.085 Uiso 0.736(7) 1 calc R U P A 1
H26C H -0.1546 0.2738 0.1446 0.085 Uiso 0.736(7) 1 calc R U P A 1
C27A C -0.2405(8) 0.2569(4) 0.0233(4) 0.0563(11) Uiso 0.736(7) 1 d D U P A 1
H27A H -0.2254 0.2097 0.0433 0.085 Uiso 0.736(7) 1 calc R U P A 1
H27B H -0.3233 0.2748 0.0319 0.085 Uiso 0.736(7) 1 calc R U P A 1
H27C H -0.2381 0.2523 -0.0225 0.085 Uiso 0.736(7) 1 calc R U P A 1
C28A C -0.1534(7) 0.3836(4) 0.0225(4) 0.0563(11) Uiso 0.736(7) 1 d D U P A 1
H28A H -0.0841 0.4129 0.0426 0.085 Uiso 0.736(7) 1 calc R U P A 1
H28B H -0.1487 0.3822 -0.0233 0.085 Uiso 0.736(7) 1 calc R U P A 1
H28C H -0.2340 0.4046 0.0311 0.085 Uiso 0.736(7) 1 calc R U P A 1
C26B C -0.166(2) 0.3631(10) 0.0940(9) 0.0563(11) Uiso 0.264(7) 1 d D U P A 2
H26D H -0.2550 0.3774 0.0876 0.085 Uiso 0.264(7) 1 calc R U P A 2
H26E H -0.1465 0.3447 0.1371 0.085 Uiso 0.264(7) 1 calc R U P A 2
H26F H -0.1130 0.4048 0.0876 0.085 Uiso 0.264(7) 1 calc R U P A 2
C27B C -0.2490(19) 0.2477(10) 0.0495(11) 0.0563(11) Uiso 0.264(7) 1 d D U P A 2
H27D H -0.2341 0.2097 0.0192 0.085 Uiso 0.264(7) 1 calc R U P A 2
H27E H -0.2468 0.2270 0.0920 0.085 Uiso 0.264(7) 1 calc R U P A 2
H27F H -0.3317 0.2695 0.0376 0.085 Uiso 0.264(7) 1 calc R U P A 2
C28B C -0.182(2) 0.3392(11) -0.0200(7) 0.0563(11) Uiso 0.264(7) 1 d D U P A 2
H28D H -0.1679 0.3029 -0.0519 0.085 Uiso 0.264(7) 1 calc R U P A 2
H28E H -0.2717 0.3524 -0.0241 0.085 Uiso 0.264(7) 1 calc R U P A 2
H28F H -0.1315 0.3820 -0.0264 0.085 Uiso 0.264(7) 1 calc R U P A 2
N3 N 0.2626(7) 0.1318(3) -0.1287(4) 0.098(2) Uani 1 1 d . . . . .
C71 C 0.1869(7) 0.1747(3) -0.1316(3) 0.0638(15) Uani 1 1 d . . . . .
C72 C 0.0903(6) 0.2303(4) -0.1351(3) 0.0632(16) Uani 1 1 d . . . . .
H72A H 0.0914 0.2541 -0.0938 0.095 Uiso 1 1 calc R U . . .
H72B H 0.0075 0.2084 -0.1464 0.095 Uiso 1 1 calc R U . . .
H72C H 0.1070 0.2658 -0.1672 0.095 Uiso 1 1 calc R U . . .

loop_
_atom_site_aniso_label
_atom_site_aniso_U_11
_atom_site_aniso_U_22
_atom_site_aniso_U_33
_atom_site_aniso_U_23
_atom_site_aniso_U_13
_atom_site_aniso_U_12
V1 0.0189(3) 0.0237(3) 0.0229(3) 0.0022(3) 0.0028(2) -0.0004(2)
Cl1 0.0238(4) 0.0402(6) 0.0393(5) 0.0019(4) -0.0023(4) -0.0064(4)
O1 0.0176(11) 0.0230(13) 0.0232(12) 0.0032(10) 0.0009(10) 0.0009(10)
O2 0.0179(11) 0.0211(12) 0.0201(12) 0.0019(10) 0.0035(9) 0.0018(9)
N1 0.0199(14) 0.0261(16) 0.0255(15) 0.0016(13) 0.0014(12) -0.0019(12)
C20 0.0198(15) 0.0164(16) 0.0153(15) -0.0021(12) 0.0007(12) 0.0030(13)
C6 0.0209(16) 0.0156(15) 0.0164(15) -0.0015(12) 0.0002(13) 0.0012(12)
C5 0.0180(16) 0.0203(16) 0.0188(16) -0.0023(13) 0.0011(13) 0.0010(13)
C15 0.0173(16) 0.0180(16) 0.0175(16) -0.0004(13) 0.0010(12) 0.0016(12)
C21 0.0206(17) 0.0237(18) 0.0234(17) -0.0006(14) 0.0056(14) 0.0009(14)
C19 0.0181(16) 0.0228(18) 0.0156(15) -0.0031(13) 0.0023(12) 0.0027(13)
C23 0.0282(18) 0.0179(17) 0.0213(17) 0.0012(13) 0.0032(14) 0.0046(14)
N2 0.0233(16) 0.0365(19) 0.0291(17) 0.0088(15) 0.0074(13) 0.0050(14)
C3 0.0315(19) 0.0280(19) 0.0161(16) 0.0017(14) 0.0026(14) -0.0047(15)
C17 0.0274(18) 0.0185(17) 0.0160(15) 0.0032(13) 0.0015(13) 0.0049(13)
C16 0.0164(15) 0.0176(16) 0.0168(15) -0.0031(13) 0.0027(12) 0.0018(12)
C24 0.0240(17) 0.0218(18) 0.0153(15) -0.0019(13) 0.0031(13) -0.0017(14)
C22 0.0242(18) 0.0249(19) 0.0272(19) 0.0003(15) 0.0044(14) 0.0063(15)
C7 0.028(2) 0.042(2) 0.0260(19) 0.0115(18) -0.0042(15) -0.0085(17)
C2 0.0241(18) 0.0225(18) 0.0212(18) 0.0025(14) -0.0033(14) -0.0027(14)
C29 0.0273(18) 0.0200(17) 0.0239(18) 0.0050(14) 0.0053(14) -0.0025(14)
C11 0.0230(18) 0.045(2) 0.0207(18) 0.0058(17) 0.0080(15) 0.0010(17)
C31 0.034(2) 0.0272(19) 0.030(2) 0.0026(16) 0.0047(17) -0.0088(16)
C4 0.0220(17) 0.0204(17) 0.0215(17) 0.0003(14) 0.0053(13) -0.0017(13)
C60 0.028(2) 0.043(2) 0.031(2) 0.0040(19) 0.0046(17) 0.0055(18)
C18 0.0240(17) 0.0178(16) 0.0191(16) 0.0020(13) 0.0027(13) 0.0006(13)
C1 0.0194(16) 0.0206(17) 0.0212(17) -0.0003(14) 0.0022(13) 0.0004(13)
C30 0.034(2) 0.034(2) 0.029(2) 0.0069(17) 0.0106(16) -0.0036(17)
C45 0.043(2) 0.028(2) 0.047(3) -0.0111(19) 0.017(2) -0.0090(18)
C41 0.032(2) 0.030(2) 0.0283(19) 0.0033(17) -0.0023(16) -0.0020(16)
C40 0.0313(19) 0.0257(19) 0.0217(18) -0.0032(15) -0.0004(15) 0.0036(15)
C32 0.038(2) 0.025(2) 0.028(2) 0.0082(16) 0.0042(16) -0.0016(16)
C9 0.028(2) 0.060(3) 0.043(3) 0.023(2) -0.0049(19) 0.005(2)
C12 0.030(3) 0.122(6) 0.151(7) 0.107(6) 0.019(4) 0.008(3)
C10 0.039(2) 0.056(3) 0.026(2) 0.016(2) -0.0091(18) -0.008(2)
C43 0.048(3) 0.037(2) 0.033(2) -0.0092(19) 0.0067(19) -0.0003(19)
C13 0.028(2) 0.072(4) 0.038(2) 0.005(2) 0.0109(18) 0.003(2)
C44 0.052(3) 0.034(2) 0.052(3) -0.007(2) 0.025(2) -0.003(2)
C8 0.043(3) 0.059(3) 0.036(2) 0.013(2) -0.016(2) -0.019(2)
C42 0.042(2) 0.030(2) 0.034(2) -0.0071(18) -0.0019(18) -0.0021(18)
C25 0.027(2) 0.025(2) 0.074(3) 0.010(2) 0.013(2) 0.0099(17)
C14 0.052(3) 0.128(6) 0.064(4) -0.054(4) 0.027(3) -0.011(4)
C61 0.049(3) 0.069(4) 0.045(3) -0.007(3) 0.014(2) 0.026(3)
C46 0.072(4) 0.043(3) 0.049(3) -0.016(2) 0.017(3) 0.003(3)
N3 0.118(6) 0.058(4) 0.119(6) -0.008(4) 0.023(5) 0.023(4)
C71 0.086(4) 0.048(3) 0.057(4) -0.003(3) 0.009(3) -0.002(3)
C72 0.069(4) 0.069(4) 0.050(3) -0.005(3) -0.004(3) -0.004(3)

loop_
_atom_type_symbol
_atom_type_description
_atom_type_scat_dispersion_real
_atom_type_scat_dispersion_imag
_atom_type_scat_source
C C 0.0033 0.0016 'International Tables Vol C Tables 4.2.6.8 and 6.1.1.4'
H H 0.0000 0.0000 'International Tables Vol C Tables 4.2.6.8 and 6.1.1.4'
Cl Cl 0.1484 0.1585 'International Tables Vol C Tables 4.2.6.8 and 6.1.1.4'
N N 0.0061 0.0033 'International Tables Vol C Tables 4.2.6.8 and 6.1.1.4'
O O 0.0106 0.0060 'International Tables Vol C Tables 4.2.6.8 and 6.1.1.4'
V V 0.3005 0.5294 'International Tables Vol C Tables 4.2.6.8 and 6.1.1.4'

loop_
_geom_angle_atom_site_label_1
_geom_angle_atom_site_label_2
_geom_angle_atom_site_label_3
_geom_angle
_geom_angle_site_symmetry_1
N1 V1 O1 98.33(13) .
N1 V1 O2 99.23(13) .
O1 V1 O2 111.59(11) .
N1 V1 Cl1 94.74(11) .
O1 V1 Cl1 121.08(8) .
O2 V1 Cl1 122.47(9) .
N1 V1 N2 178.76(14) .
O1 V1 N2 81.60(12) .
O2 V1 N2 81.93(11) .
Cl1 V1 N2 84.25(9) .
C1 O1 V1 124.4(2) .
C19 O2 V1 121.4(2) .
C40 N1 V1 170.5(3) .
C21 C20 C19 118.8(3) .
C21 C20 C15 120.7(3) .
C19 C20 C15 120.5(3) .
C5 C6 C1 118.5(3) .
C5 C6 C15 120.1(3) .
C1 C6 C15 121.3(3) .
C4 C5 C6 122.1(3) .
C4 C5 H5 118.9 .
C6 C5 H5 118.9 .
C6 C15 C16 112.8(3) .
C6 C15 C20 113.5(3) .
C16 C15 C20 111.8(3) .
C6 C15 H15 106.0 .
C16 C15 H15 106.0 .
C20 C15 H15 106.0 .
C20 C21 C22 122.1(3) .
C20 C21 H21 119.0 .
C22 C21 H21 119.0 .
O2 C19 C20 117.9(3) .
O2 C19 C24 121.0(3) .
C20 C19 C24 121.2(3) .
C22 C23 C24 123.8(3) .
C22 C23 H23 118.1 .
C24 C23 H23 118.1 .
C60 N2 V1 176.5(3) .
C2 C3 C4 124.5(3) .
C2 C3 H3 117.8 .
C4 C3 H3 117.8 .
C18 C17 C16 121.7(3) 3
C18 C17 H17 119.2 3
C16 C17 H17 119.2 .
C18 C16 C17 116.9(3) .
C18 C16 C15 122.0(3) .
C17 C16 C15 120.8(3) .
C23 C24 C19 116.5(3) .
C23 C24 C29 121.9(3) .
C19 C24 C29 121.6(3) .
C23 C22 C21 117.3(3) .
C23 C22 C25 122.5(3) .
C21 C22 C25 120.2(3) .
C8 C7 C9 110.8(4) .
C8 C7 C10 108.4(4) .
C9 C7 C10 106.5(4) .
C8 C7 C2 109.4(3) .
C9 C7 C2 110.6(3) .
C10 C7 C2 111.1(3) .
C3 C2 C1 116.4(3) .
C3 C2 C7 121.6(3) .
C1 C2 C7 122.0(3) .
C31 C29 C30 109.9(3) .
C31 C29 C24 110.5(3) .
C30 C29 C24 110.2(3) .
C31 C29 C32 108.1(3) .
C30 C29 C32 106.7(3) .
C24 C29 C32 111.3(3) .
C12 C11 C13 109.0(5) .
C12 C11 C4 111.5(4) .
C13 C11 C4 112.5(3) .
C12 C11 C14 109.9(5) .
C13 C11 C14 105.9(4) .
C4 C11 C14 107.8(4) .
C29 C31 H31A 109.5 .
C29 C31 H31B 109.5 .
H31A C31 H31B 109.5 .
C29 C31 H31C 109.5 .
H31A C31 H31C 109.5 .
H31B C31 H31C 109.5 .
C3 C4 C5 116.9(3) .
C3 C4 C11 121.4(3) .
C5 C4 C11 121.7(3) .
N2 C60 C61 179.2(5) .
C17 C18 C16 121.4(3) 3
C17 C18 H18 119.3 3
C16 C18 H18 119.3 .
O1 C1 C6 117.6(3) .
O1 C1 C2 121.0(3) .
C6 C1 C2 121.4(3) .
C29 C30 H30A 109.5 .
C29 C30 H30B 109.5 .
H30A C30 H30B 109.5 .
C29 C30 H30C 109.5 .
H30A C30 H30C 109.5 .
H30B C30 H30C 109.5 .
C44 C45 C40 119.3(4) .
C44 C45 H45 120.4 .
C40 C45 H45 120.4 .
C42 C41 C40 119.5(4) .
C42 C41 H41 120.3 .
C40 C41 H41 120.3 .
N1 C40 C41 118.8(4) .
N1 C40 C45 121.0(4) .
C41 C40 C45 120.2(4) .
C29 C32 H32A 109.5 .
C29 C32 H32B 109.5 .
H32A C32 H32B 109.5 .
C29 C32 H32C 109.5 .
H32A C32 H32C 109.5 .
H32B C32 H32C 109.5 .
C7 C9 H9A 109.5 .
C7 C9 H9B 109.5 .
H9A C9 H9B 109.5 .
C7 C9 H9C 109.5 .
H9A C9 H9C 109.5 .
H9B C9 H9C 109.5 .
C11 C12 H12A 109.5 .
C11 C12 H12B 109.5 .
H12A C12 H12B 109.5 .
C11 C12 H12C 109.5 .
H12A C12 H12C 109.5 .
H12B C12 H12C 109.5 .
C7 C10 H10A 109.5 .
C7 C10 H10B 109.5 .
H10A C10 H10B 109.5 .
C7 C10 H10C 109.5 .
H10A C10 H10C 109.5 .
H10B C10 H10C 109.5 .
C44 C43 C42 118.3(4) .
C44 C43 C46 120.4(5) .
C42 C43 C46 121.4(4) .
C11 C13 H13A 109.5 .
C11 C13 H13B 109.5 .
H13A C13 H13B 109.5 .
C11 C13 H13C 109.5 .
H13A C13 H13C 109.5 .
H13B C13 H13C 109.5 .
C45 C44 C43 121.3(4) .
C45 C44 H44 119.3 .
C43 C44 H44 119.3 .
C7 C8 H8A 109.5 .
C7 C8 H8B 109.5 .
H8A C8 H8B 109.5 .
C7 C8 H8C 109.5 .
H8A C8 H8C 109.5 .
H8B C8 H8C 109.5 .
C41 C42 C43 121.4(4) .
C41 C42 H42 119.3 .
C43 C42 H42 119.3 .
C27A C25 C28A 115.9(5) .
C26B C25 C22 118.9(9) .
C27A C25 C22 112.8(5) .
C28A C25 C22 112.7(4) .
C26B C25 C27B 108.9(12) .
C22 C25 C27B 113.6(9) .
C26B C25 C28B 107.0(11) .
C22 C25 C28B 107.8(9) .
C27B C25 C28B 98.5(11) .
C27A C25 C26A 107.0(5) .
C28A C25 C26A 102.2(5) .
C22 C25 C26A 104.9(4) .
C11 C14 H14A 109.5 .
C11 C14 H14B 109.5 .
H14A C14 H14B 109.5 .
C11 C14 H14C 109.5 .
H14A C14 H14C 109.5 .
H14B C14 H14C 109.5 .
C60 C61 H61A 109.5 .
C60 C61 H61B 109.5 .
H61A C61 H61B 109.5 .
C60 C61 H61C 109.5 .
H61A C61 H61C 109.5 .
H61B C61 H61C 109.5 .
C43 C46 H46A 109.5 .
C43 C46 H46B 109.5 .
H46A C46 H46B 109.5 .
C43 C46 H46C 109.5 .
H46A C46 H46C 109.5 .
H46B C46 H46C 109.5 .
C25 C26A H26A 109.5 .
C25 C26A H26B 109.5 .
H26A C26A H26B 109.5 .
C25 C26A H26C 109.5 .
H26A C26A H26C 109.5 .
H26B C26A H26C 109.5 .
C25 C27A H27A 109.5 .
C25 C27A H27B 109.5 .
H27A C27A H27B 109.5 .
C25 C27A H27C 109.5 .
H27A C27A H27C 109.5 .
H27B C27A H27C 109.5 .
C25 C28A H28A 109.5 .
C25 C28A H28B 109.5 .
H28A C28A H28B 109.5 .
C25 C28A H28C 109.5 .
H28A C28A H28C 109.5 .
H28B C28A H28C 109.5 .
C25 C26B H26D 109.5 .
C25 C26B H26E 109.5 .
H26D C26B H26E 109.5 .
C25 C26B H26F 109.5 .
H26D C26B H26F 109.5 .
H26E C26B H26F 109.5 .
C25 C27B H27D 109.5 .
C25 C27B H27E 109.5 .
H27D C27B H27E 109.5 .
C25 C27B H27F 109.5 .
H27D C27B H27F 109.5 .
H27E C27B H27F 109.5 .
C25 C28B H28D 109.5 .
C25 C28B H28E 109.5 .
H28D C28B H28E 109.5 .
C25 C28B H28F 109.5 .
H28D C28B H28F 109.5 .
H28E C28B H28F 109.5 .
N3 C71 C72 179.5(9) .
C71 C72 H72A 109.5 .
C71 C72 H72B 109.5 .
H72A C72 H72B 109.5 .
C71 C72 H72C 109.5 .
H72A C72 H72C 109.5 .
H72B C72 H72C 109.5 .

loop_
_geom_bond_atom_site_label_1
_geom_bond_atom_site_label_2
_geom_bond_distance
_geom_bond_site_symmetry_2
V1 N1 1.670(3) .
V1 O1 1.818(3) .
V1 O2 1.831(2) .
V1 Cl1 2.2609(11) .
V1 N2 2.274(3) .
O1 C1 1.372(4) .
O2 C19 1.369(4) .
N1 C40 1.373(5) .
C20 C21 1.380(5) .
C20 C19 1.405(5) .
C20 C15 1.542(5) .
C6 C5 1.396(5) .
C6 C1 1.399(5) .
C6 C15 1.519(5) .
C5 C4 1.393(5) .
C5 H5 0.9500 .
C15 C16 1.536(5) .
C15 H15 1.0000 .
C21 C22 1.395(5) .
C21 H21 0.9500 .
C19 C24 1.415(5) .
C23 C22 1.390(5) .
C23 C24 1.391(5) .
C23 H23 0.9500 .
N2 C60 1.140(5) .
C3 C2 1.385(5) .
C3 C4 1.392(5) .
C3 H3 0.9500 .
C17 C18 1.390(5) 3
C17 C16 1.399(5) .
C17 H17 0.9500 .
C16 C18 1.393(5) .
C24 C29 1.548(5) .
C22 C25 1.532(5) .
C7 C8 1.532(6) .
C7 C9 1.537(7) .
C7 C10 1.542(6) .
C7 C2 1.553(5) .
C2 C1 1.420(5) .
C29 C31 1.532(5) .
C29 C30 1.546(5) .
C29 C32 1.552(5) .
C11 C12 1.502(7) .
C11 C13 1.526(6) .
C11 C4 1.532(5) .
C11 C14 1.545(7) .
C31 H31A 0.9800 .
C31 H31B 0.9800 .
C31 H31C 0.9800 .
C60 C61 1.464(6) .
C18 C17 1.390(5) 3
C18 H18 0.9500 .
C30 H30A 0.9800 .
C30 H30B 0.9800 .
C30 H30C 0.9800 .
C45 C44 1.388(6) .
C45 C40 1.401(6) .
C45 H45 0.9500 .
C41 C42 1.381(6) .
C41 C40 1.394(6) .
C41 H41 0.9500 .
C32 H32A 0.9800 .
C32 H32B 0.9800 .
C32 H32C 0.9800 .
C9 H9A 0.9800 .
C9 H9B 0.9800 .
C9 H9C 0.9800 .
C12 H12A 0.9800 .
C12 H12B 0.9800 .
C12 H12C 0.9800 .
C10 H10A 0.9800 .
C10 H10B 0.9800 .
C10 H10C 0.9800 .
C43 C44 1.393(6) .
C43 C42 1.400(7) .
C43 C46 1.517(6) .
C13 H13A 0.9800 .
C13 H13B 0.9800 .
C13 H13C 0.9800 .
C44 H44 0.9500 .
C8 H8A 0.9800 .
C8 H8B 0.9800 .
C8 H8C 0.9800 .
C42 H42 0.9500 .
C25 C26B 1.450(14) .
C25 C27A 1.463(8) .
C25 C28A 1.525(8) .
C25 C27B 1.585(14) .
C25 C28B 1.596(14) .
C25 C26A 1.607(8) .
C14 H14A 0.9800 .
C14 H14B 0.9800 .
C14 H14C 0.9800 .
C61 H61A 0.9800 .
C61 H61B 0.9800 .
C61 H61C 0.9800 .
C46 H46A 0.9800 .
C46 H46B 0.9800 .
C46 H46C 0.9800 .
C26A H26A 0.9800 .
C26A H26B 0.9800 .
C26A H26C 0.9800 .
C27A H27A 0.9800 .
C27A H27B 0.9800 .
C27A H27C 0.9800 .
C28A H28A 0.9800 .
C28A H28B 0.9800 .
C28A H28C 0.9800 .
C26B H26D 0.9800 .
C26B H26E 0.9800 .
C26B H26F 0.9800 .
C27B H27D 0.9800 .
C27B H27E 0.9800 .
C27B H27F 0.9800 .
C28B H28D 0.9800 .
C28B H28E 0.9800 .
C28B H28F 0.9800 .
N3 C71 1.133(8) .
C71 C72 1.456(9) .
C72 H72A 0.9800 .
C72 H72B 0.9800 .
C72 H72C 0.9800 .
